data_7039013
loop_
_publ_author_name
'Pal, Raja'
'Cherry, Brian R.'
'Flores, Marco'
'Groy, Thomas L.'
'Trovitch, Ryan J.'

_publ_section_title
;
 Isolation of a bis(imino)pyridine molybdenum(i) iodide complex through
 controlled reduction and interconversion of its reaction products.
;
_journal_issue 24
_journal_name_full 'Dalton transactions (Cambridge, England : 2003)'
_journal_page_first 10024
_journal_page_last 10033
_journal_paper_doi 10.1039/c6dt00301j
_journal_volume 45
_journal_year 2016
_chemical_formula_moiety 'C39 H41 I Mo N3 P2'
_chemical_formula_sum 'C39 H41 I Mo N3 P2'
_chemical_formula_weight 836.53
_chemical_name_common K5PDIMoI
_space_group_crystal_system tetragonal
_space_group_IT_number 96
_space_group_name_Hall 'P 4nw 2abw'
_space_group_name_H-M_alt 'P 43 21 2'
_symmetry_space_group_name_Hall 'P 4nw 2abw'
_symmetry_space_group_name_H-M 'P 43 21 2'
_atom_sites_solution_hydrogens geom
_atom_sites_solution_primary direct
_atom_sites_solution_secondary difmap
_audit_update_record
;
2016-01-15 deposited with the CCDC.
2016-04-13 downloaded from the CCDC.
;
_cell_angle_alpha 90
_cell_angle_beta 90
_cell_angle_gamma 90
_cell_formula_units_Z 4
_cell_length_a 10.343(3)
_cell_length_b 10.343(3)
_cell_length_c 33.282(10)
_cell_measurement_reflns_used 4957
_cell_measurement_temperature 123.(2)
_cell_measurement_theta_max 25.2836
_cell_measurement_theta_min 2.3185
_cell_volume 3560.4(18)
_computing_cell_refinement 'SAINT V7.68A (Bruker AXS, 2009)'
_computing_data_collection 'Bruker Instrument Service v2010.9.0.0'
_computing_data_reduction 'SAINT V7.68A (Bruker AXS, 2009)'
_computing_structure_refinement 'SHELXL-2013 (Sheldrick, 2013)'
_computing_structure_solution 'SHELXS-2013 (Sheldrick, 2013)'
_diffrn_ambient_temperature 123.(2)
_diffrn_detector_area_resol_mean 8.3330
_diffrn_measured_fraction_theta_full 1.000
_diffrn_measured_fraction_theta_max 1.000
_diffrn_measurement_device_type 'Bruker Smart APEX'
_diffrn_measurement_method '\w and \f scans'
_diffrn_radiation_monochromator graphite
_diffrn_radiation_type MoK\a
_diffrn_radiation_wavelength 0.71073
_diffrn_reflns_av_R_equivalents 0.1306
_diffrn_reflns_av_sigmaI/netI 0.0645
_diffrn_reflns_limit_h_max 12
_diffrn_reflns_limit_h_min -12
_diffrn_reflns_limit_k_max 12
_diffrn_reflns_limit_k_min -12
_diffrn_reflns_limit_l_max 40
_diffrn_reflns_limit_l_min -40
_diffrn_reflns_number 28748
_diffrn_reflns_theta_full 25.48
_diffrn_reflns_theta_max 25.48
_diffrn_reflns_theta_min 2.06
_diffrn_source 'fine-focus sealed tube'
_exptl_absorpt_coefficient_mu 1.357
_exptl_absorpt_correction_T_max 0.94
_exptl_absorpt_correction_T_min 0.39
_exptl_absorpt_correction_type multi-scan
_exptl_absorpt_process_details 'SADABS V2012/1 (Bruker AXS Inc.)'
_exptl_crystal_colour 'clear dark green'
_exptl_crystal_density_diffrn 1.561
_exptl_crystal_density_method 'not measured'
_exptl_crystal_description plate
_exptl_crystal_F_000 1684
_exptl_crystal_size_max 0.305
_exptl_crystal_size_mid 0.203
_exptl_crystal_size_min 0.048
_refine_diff_density_max 1.943
_refine_diff_density_min -1.622
_refine_ls_abs_structure_details
;
Flack x determined using 990 quotients [(I+)-(I-)]/[(I+)+(I-)]
(Parsons and Flack (2004), Acta Cryst. A60, s61).
;
_refine_ls_abs_structure_Flack 0.02(2)
_refine_ls_extinction_method none
_refine_ls_goodness_of_fit_ref 1.134
_refine_ls_hydrogen_treatment constr
_refine_ls_matrix_type full
_refine_ls_number_parameters 211
_refine_ls_number_reflns 3312
_refine_ls_number_restraints 0
_refine_ls_restrained_S_all 1.134
_refine_ls_R_factor_all 0.0769
_refine_ls_R_factor_gt 0.0579
_refine_ls_shift/su_max 0.000
_refine_ls_shift/su_mean 0.000
_refine_ls_structure_factor_coef Fsqd
_refine_ls_weighting_details 'w=1/[\s^2^(Fo^2^)+(0.0821P)^2^+6.8101P] where P=(Fo^2^+2Fc^2^)/3'
_refine_ls_weighting_scheme calc
_refine_ls_wR_factor_gt 0.1377
_refine_ls_wR_factor_ref 0.1572
_reflns_number_gt 2759
_reflns_number_total 3312
_reflns_threshold_expression 'I > 2\s(I)'
_cod_data_source_file c6dt00301j2.cif
_cod_data_source_block K5PDIMoI
_cod_depositor_comments 'Adding full bibliography for 7039012--7039014.cif.'
_cod_original_cell_volume 3560.(2)
_cod_database_code 7039013

loop_
_space_group_symop_operation_xyz
'x, y, z'
'-x, -y, z+1/2'
'-y+1/2, x+1/2, z+3/4'
'y+1/2, -x+1/2, z+1/4'
'-x+1/2, y+1/2, -z+3/4'
'x+1/2, -y+1/2, -z+1/4'
'y, x, -z'
'-y, -x, -z+1/2'

loop_
_atom_site_type_symbol
_atom_site_label
_atom_site_fract_x
_atom_site_fract_y
_atom_site_fract_z
_atom_site_U_iso_or_equiv
_atom_site_adp_type
_atom_site_calc_flag
_atom_site_refinement_flags_adp
_atom_site_refinement_flags_occupancy
_atom_site_refinement_flags_posn
_atom_site_occupancy
I I1 0.57889(7) 0.57889(7) 0 0.0390(3) Uani d T P S 1
Mo Mo1 0.38068(8) 0.38068(8) 0 0.0258(3) Uani d T P S 1
P P1 0.2618(3) 0.5210(3) 0.04820(8) 0.0288(6) Uani d . . . 1
N N1 0.4551(10) 0.2273(9) 0.0355(3) 0.031(2) Uani d . . . 1
N N2 0.2450(8) 0.2450(8) 0 0.026(2) Uani d T P S 1
C C1 0.4269(13) 0.0008(12) 0.0618(3) 0.039(3) Uani d . . . 1
H H1A 0.4452 -0.068 0.0424 0.059 Uiso calc U . R 1
H H1B 0.3571 -0.0268 0.0798 0.059 Uiso calc U . R 1
H H1C 0.5048 0.019 0.0776 0.059 Uiso calc U . R 1
C C2 0.3856(11) 0.1228(10) 0.0394(3) 0.031(2) Uani d . . . 1
C C3 0.2613(11) 0.1267(10) 0.0203(3) 0.029(2) Uani d . . . 1
C C4 0.1659(12) 0.0321(11) 0.0202(3) 0.036(3) Uani d . . . 1
H H4 0.18 -0.0467 0.0342 0.043 Uiso calc U . R 1
C C5 0.0511(9) 0.0511(9) 0 0.035(3) Uani d T P S 1
H H5 -0.0139 -0.0139 0 0.042 Uiso calc U P R 1
C C6 0.5917(12) 0.2263(12) 0.0472(3) 0.039(3) Uani d . . . 1
H H6A 0.6005 0.1836 0.0737 0.047 Uiso calc U . R 1
H H6B 0.6226 0.3165 0.05 0.047 Uiso calc U . R 1
C C7 0.6756(11) 0.1559(11) 0.0166(3) 0.029(2) Uani d . . . 1
H H7A 0.644 0.066 0.0138 0.035 Uiso calc U . R 1
H H7B 0.7654 0.1521 0.0269 0.035 Uiso calc U . R 1
C C8 0.2206(11) 0.6760(11) 0.0250(3) 0.030(2) Uani d . . . 1
H H8A 0.1625 0.7226 0.0437 0.036 Uiso calc U . R 1
H H8B 0.3011 0.7274 0.0229 0.036 Uiso calc U . R 1
C C9 0.3204(12) 0.5774(11) 0.0973(3) 0.035(3) Uani d . . . 1
C C10 0.2369(13) 0.6311(11) 0.1251(3) 0.040(3) Uani d . . . 1
H H10 0.1476 0.6394 0.1189 0.047 Uiso calc U . R 1
C C11 0.2825(14) 0.6730(13) 0.1621(4) 0.047(3) Uani d . . . 1
H H11 0.2249 0.7136 0.1805 0.057 Uiso calc U . R 1
C C12 0.4088(15) 0.6567(12) 0.1725(4) 0.048(3) Uani d . . . 1
H H12 0.4385 0.6827 0.1983 0.058 Uiso calc U . R 1
C C13 0.4929(14) 0.6024(13) 0.1454(4) 0.049(3) Uani d . . . 1
H H13 0.5814 0.5921 0.1523 0.059 Uiso calc U . R 1
C C14 0.4480(12) 0.5621(11) 0.1076(3) 0.038(3) Uani d . . . 1
H H14 0.5064 0.524 0.089 0.046 Uiso calc U . R 1
C C15 0.1089(11) 0.4472(10) 0.0634(3) 0.030(2) Uani d . . . 1
C C16 0.1168(12) 0.3256(11) 0.0822(3) 0.033(3) Uani d . . . 1
H H16 0.1987 0.2855 0.0856 0.04 Uiso calc U . R 1
C C17 0.0090(13) 0.2652(12) 0.0956(3) 0.039(3) Uani d . . . 1
H H17 0.0169 0.184 0.1087 0.047 Uiso calc U . R 1
C C18 -0.1114(13) 0.3185(13) 0.0907(3) 0.044(3) Uani d . . . 1
H H18 -0.1861 0.2742 0.1 0.053 Uiso calc U . R 1
C C19 -0.1233(13) 0.4372(14) 0.0720(3) 0.043(3) Uani d . . . 1
H H19 -0.206 0.4757 0.0688 0.052 Uiso calc U . R 1
C C20 -0.0131(11) 0.5000(13) 0.0580(3) 0.037(3) Uani d . . . 1
H H20 -0.0217 0.5804 0.0445 0.045 Uiso calc U . R 1

loop_
_atom_site_aniso_label
_atom_site_aniso_U_11
_atom_site_aniso_U_22
_atom_site_aniso_U_33
_atom_site_aniso_U_12
_atom_site_aniso_U_13
_atom_site_aniso_U_23
I1 0.0418(4) 0.0418(4) 0.0336(6) -0.0076(5) -0.0032(4) 0.0032(4)
Mo1 0.0295(4) 0.0295(4) 0.0182(6) -0.0003(5) -0.0002(4) 0.0002(4)
P1 0.0333(16) 0.0331(15) 0.0202(13) 0.0003(12) -0.0012(12) -0.0005(12)
N1 0.045(6) 0.030(5) 0.018(4) 0.008(4) 0.003(4) -0.001(4)
N2 0.032(4) 0.032(4) 0.015(5) 0.004(5) 0.005(4) -0.005(4)
C1 0.056(8) 0.036(7) 0.026(6) 0.008(6) -0.001(6) -0.001(5)
C2 0.047(7) 0.025(5) 0.021(5) 0.004(5) 0.003(5) 0.001(4)
C3 0.044(7) 0.022(5) 0.021(5) 0.004(5) 0.005(5) 0.000(4)
C4 0.048(7) 0.031(6) 0.028(6) 0.001(5) 0.009(5) -0.005(5)
C5 0.037(5) 0.037(5) 0.030(7) -0.010(6) 0.005(5) -0.005(5)
C6 0.052(8) 0.040(6) 0.024(6) 0.006(6) 0.001(5) -0.003(5)
C7 0.029(6) 0.035(6) 0.025(5) 0.005(4) -0.007(4) 0.003(5)
C8 0.032(6) 0.032(6) 0.025(6) 0.003(5) 0.002(5) -0.002(5)
C9 0.053(7) 0.029(6) 0.023(5) -0.005(5) -0.002(5) 0.002(5)
C10 0.056(8) 0.039(7) 0.024(6) 0.000(6) -0.005(6) -0.001(5)
C11 0.069(9) 0.045(7) 0.028(6) -0.002(6) 0.003(6) -0.010(5)
C12 0.080(10) 0.035(7) 0.030(6) -0.008(6) -0.016(6) -0.009(5)
C13 0.055(8) 0.051(9) 0.042(7) -0.004(6) -0.018(6) 0.002(6)
C14 0.053(8) 0.029(6) 0.032(6) 0.007(5) -0.004(5) 0.001(5)
C15 0.041(7) 0.031(6) 0.019(5) -0.001(5) 0.001(4) -0.006(4)
C16 0.043(7) 0.037(6) 0.020(5) -0.004(5) -0.002(5) -0.005(4)
C17 0.058(8) 0.042(7) 0.017(5) -0.008(6) -0.004(5) -0.002(5)
C18 0.050(8) 0.057(8) 0.026(6) -0.025(7) -0.002(5) 0.002(6)
C19 0.038(6) 0.063(8) 0.028(6) -0.004(6) -0.003(5) 0.001(6)
C20 0.035(7) 0.051(8) 0.026(6) 0.005(6) 0.006(5) 0.003(5)

loop_
_atom_type_symbol
_atom_type_description
_atom_type_scat_dispersion_real
_atom_type_scat_dispersion_imag
_atom_type_scat_source
C C 0.0033 0.0016 'International Tables Vol C Tables 4.2.6.8 and 6.1.1.4'
H H 0.0000 0.0000 'International Tables Vol C Tables 4.2.6.8 and 6.1.1.4'
N N 0.0061 0.0033 'International Tables Vol C Tables 4.2.6.8 and 6.1.1.4'
P P 0.1023 0.0942 'International Tables Vol C Tables 4.2.6.8 and 6.1.1.4'
Mo Mo -1.6832 0.6857 'International Tables Vol C Tables 4.2.6.8 and 6.1.1.4'
I I -0.4742 1.8119 'International Tables Vol C Tables 4.2.6.8 and 6.1.1.4'

loop_
_geom_angle_atom_site_label_1
_geom_angle_atom_site_label_2
_geom_angle_atom_site_label_3
_geom_angle_site_symmetry_1
_geom_angle_site_symmetry_3
_geom_angle
N2 Mo1 N1 . . 74.2(3)
N2 Mo1 N1 . 7 74.2(3)
N1 Mo1 N1 . 7 148.4(6)
N2 Mo1 P1 . 7 93.62(7)
N1 Mo1 P1 . 7 77.2(2)
N1 Mo1 P1 7 7 104.9(2)
N2 Mo1 P1 . . 93.62(7)
N1 Mo1 P1 . . 104.9(2)
N1 Mo1 P1 7 . 77.2(2)
P1 Mo1 P1 7 . 172.76(15)
N2 Mo1 I1 . . 180.00(6)
N1 Mo1 I1 . . 105.8(3)
N1 Mo1 I1 7 . 105.8(3)
P1 Mo1 I1 7 . 86.38(7)
P1 Mo1 I1 . . 86.38(7)
C15 P1 C8 . . 106.3(5)
C15 P1 C9 . . 99.9(5)
C8 P1 C9 . . 100.0(5)
C15 P1 Mo1 . . 111.3(3)
C8 P1 Mo1 . . 110.7(3)
C9 P1 Mo1 . . 126.6(4)
C2 N1 C6 . . 119.9(10)
C2 N1 Mo1 . . 118.4(8)
C6 N1 Mo1 . . 120.2(8)
C3 N2 C3 7 . 115.9(12)
C3 N2 Mo1 7 . 122.0(6)
C3 N2 Mo1 . . 122.0(6)
C2 C1 H1A . . 109.5
C2 C1 H1B . . 109.5
H1A C1 H1B . . 109.5
C2 C1 H1C . . 109.5
H1A C1 H1C . . 109.5
H1B C1 H1C . . 109.5
N1 C2 C3 . . 115.2(10)
N1 C2 C1 . . 125.4(11)
C3 C2 C1 . . 119.4(10)
C4 C3 N2 . . 121.8(10)
C4 C3 C2 . . 128.1(10)
N2 C3 C2 . . 110.1(9)
C5 C4 C3 . . 120.8(11)
C5 C4 H4 . . 119.6
C3 C4 H4 . . 119.6
C4 C5 C4 . 7 118.9(14)
C4 C5 H5 . . 120.5
C4 C5 H5 7 . 120.5
N1 C6 C7 . . 111.9(9)
N1 C6 H6A . . 109.2
C7 C6 H6A . . 109.2
N1 C6 H6B . . 109.2
C7 C6 H6B . . 109.2
H6A C6 H6B . . 107.9
C6 C7 C8 . 7 113.3(9)
C6 C7 H7A . . 108.9
C8 C7 H7A 7 . 108.9
C6 C7 H7B . . 108.9
C8 C7 H7B 7 . 108.9
H7A C7 H7B . . 107.7
C7 C8 P1 7 . 118.6(8)
C7 C8 H8A 7 . 107.7
P1 C8 H8A . . 107.7
C7 C8 H8B 7 . 107.7
P1 C8 H8B . . 107.7
H8A C8 H8B . . 107.1
C14 C9 C10 . . 118.6(10)
C14 C9 P1 . . 120.2(9)
C10 C9 P1 . . 121.1(9)
C9 C10 C11 . . 120.5(12)
C9 C10 H10 . . 119.8
C11 C10 H10 . . 119.8
C12 C11 C10 . . 120.8(12)
C12 C11 H11 . . 119.6
C10 C11 H11 . . 119.6
C11 C12 C13 . . 119.6(11)
C11 C12 H12 . . 120.2
C13 C12 H12 . . 120.2
C12 C13 C14 . . 120.0(13)
C12 C13 H13 . . 120.0
C14 C13 H13 . . 120.0
C9 C14 C13 . . 120.5(11)
C9 C14 H14 . . 119.7
C13 C14 H14 . . 119.7
C20 C15 C16 . . 117.5(11)
C20 C15 P1 . . 125.9(9)
C16 C15 P1 . . 116.5(9)
C17 C16 C15 . . 120.8(12)
C17 C16 H16 . . 119.6
C15 C16 H16 . . 119.6
C16 C17 C18 . . 121.5(12)
C16 C17 H17 . . 119.3
C18 C17 H17 . . 119.3
C17 C18 C19 . . 119.5(12)
C17 C18 H18 . . 120.3
C19 C18 H18 . . 120.3
C18 C19 C20 . . 119.5(12)
C18 C19 H19 . . 120.2
C20 C19 H19 . . 120.2
C15 C20 C19 . . 121.2(12)
C15 C20 H20 . . 119.4
C19 C20 H20 . . 119.4

loop_
_geom_bond_atom_site_label_1
_geom_bond_atom_site_label_2
_geom_bond_site_symmetry_2
_geom_bond_distance
I1 Mo1 . 2.8993(18)
Mo1 N2 . 1.984(11)
Mo1 N1 . 2.122(9)
Mo1 N1 7 2.122(9)
Mo1 P1 7 2.488(3)
Mo1 P1 . 2.488(3)
P1 C15 . 1.828(12)
P1 C8 . 1.830(11)
P1 C9 . 1.837(11)
N1 C2 . 1.305(15)
N1 C6 . 1.466(16)
N2 C3 7 1.407(12)
N2 C3 . 1.407(12)
C1 C2 . 1.526(15)
C1 H1A . 0.98
C1 H1B . 0.98
C1 H1C . 0.98
C2 C3 . 1.436(16)
C3 C4 . 1.390(15)
C4 C5 . 1.379(14)
C4 H4 . 0.95
C5 C4 7 1.379(14)
C5 H5 . 0.95
C6 C7 . 1.523(15)
C6 H6A . 0.99
C6 H6B . 0.99
C7 C8 7 1.539(14)
C7 H7A . 0.99
C7 H7B . 0.99
C8 C7 7 1.539(14)
C8 H8A . 0.99
C8 H8B . 0.99
C9 C14 . 1.373(17)
C9 C10 . 1.383(16)
C10 C11 . 1.389(16)
C10 H10 . 0.95
C11 C12 . 1.361(19)
C11 H11 . 0.95
C12 C13 . 1.37(2)
C12 H12 . 0.95
C13 C14 . 1.405(16)
C13 H13 . 0.95
C14 H14 . 0.95
C15 C20 . 1.387(16)
C15 C16 . 1.406(16)
C16 C17 . 1.354(17)
C16 H16 . 0.95
C17 C18 . 1.372(19)
C17 H17 . 0.95
C18 C19 . 1.380(19)
C18 H18 . 0.95
C19 C20 . 1.392(17)
C19 H19 . 0.95
C20 H20 . 0.95

loop_
_geom_torsion_atom_site_label_1
_geom_torsion_atom_site_label_2
_geom_torsion_atom_site_label_3
_geom_torsion_atom_site_label_4
_geom_torsion_site_symmetry_1
_geom_torsion_site_symmetry_4
_geom_torsion
C6 N1 C2 C3 . . -168.8(9)
Mo1 N1 C2 C3 . . -2.7(12)
C6 N1 C2 C1 . . 10.4(16)
Mo1 N1 C2 C1 . . 176.5(8)
C3 N2 C3 C4 7 . -0.1(7)
Mo1 N2 C3 C4 . . 179.9(7)
C3 N2 C3 C2 7 . 179.9(9)
Mo1 N2 C3 C2 . . -0.2(9)
N1 C2 C3 C4 . . -178.3(11)
C1 C2 C3 C4 . . 2.5(17)
N1 C2 C3 N2 . . 1.8(12)
C1 C2 C3 N2 . . -177.4(8)
N2 C3 C4 C5 . . 0.1(15)
C2 C3 C4 C5 . . -179.8(9)
C3 C4 C5 C4 . 7 -0.1(7)
C2 N1 C6 C7 . . 75.6(12)
Mo1 N1 C6 C7 . . -90.3(10)
N1 C6 C7 C8 . 7 62.8(13)
C15 P1 C8 C7 . 7 -71.9(9)
C9 P1 C8 C7 . 7 -175.4(8)
Mo1 P1 C8 C7 . 7 49.1(9)
C15 P1 C9 C14 . . 137.5(10)
C8 P1 C9 C14 . . -113.8(10)
Mo1 P1 C9 C14 . . 11.6(12)
C15 P1 C9 C10 . . -39.9(11)
C8 P1 C9 C10 . . 68.8(10)
Mo1 P1 C9 C10 . . -165.9(8)
C14 C9 C10 C11 . . 2.4(18)
P1 C9 C10 C11 . . 179.9(9)
C9 C10 C11 C12 . . -3.0(19)
C10 C11 C12 C13 . . 2.(2)
C11 C12 C13 C14 . . -1.(2)
C10 C9 C14 C13 . . -1.1(17)
P1 C9 C14 C13 . . -178.6(9)
C12 C13 C14 C9 . . 0.5(19)
C8 P1 C15 C20 . . 0.2(11)
C9 P1 C15 C20 . . 103.8(10)
Mo1 P1 C15 C20 . . -120.5(9)
C8 P1 C15 C16 . . -180.0(8)
C9 P1 C15 C16 . . -76.4(9)
Mo1 P1 C15 C16 . . 59.4(8)
C20 C15 C16 C17 . . -2.1(15)
P1 C15 C16 C17 . . 178.1(8)
C15 C16 C17 C18 . . 1.3(17)
C16 C17 C18 C19 . . -0.7(18)
C17 C18 C19 C20 . . 0.9(18)
C16 C15 C20 C19 . . 2.3(17)
P1 C15 C20 C19 . . -177.8(9)
C18 C19 C20 C15 . . -1.8(18)
